data_7128526
loop_
_publ_author_name
'Wong, Anthony'
'Chakraborty, Arunavo'
'Bawari, Deependra'
'Wu, Guang'
'Dobrovetsky, Roman'
'M\'enard, Gabriel'

_publ_section_title
;
 Facile proton-coupled electron transfer enabled by coordination-induced
 E-H bond weakening to boron.
;
_journal_issue 56
_journal_name_full 'Chemical communications (Cambridge, England)'
_journal_page_first 6903
_journal_page_last 6906
_journal_paper_doi 10.1039/d1cc02832d
_journal_volume 57
_journal_year 2021
_chemical_formula_sum 'C42 H21 B F25 N6 V'
_chemical_formula_weight 1146.40
_space_group_crystal_system monoclinic
_space_group_IT_number 14
_space_group_name_Hall '-P 2yn'
_space_group_name_H-M_alt 'P 1 21/n 1'
_atom_sites_solution_hydrogens geom
_audit_creation_method SHELXL-2014/7
_audit_update_record
;
2021-05-28 deposited with the CCDC.	2021-06-15 downloaded from the CCDC.
;
_cell_angle_alpha 90
_cell_angle_beta 93.934(6)
_cell_angle_gamma 90
_cell_formula_units_Z 4
_cell_length_a 11.673(3)
_cell_length_b 15.834(4)
_cell_length_c 22.536(5)
_cell_measurement_reflns_used 5353
_cell_measurement_temperature 110(2)
_cell_measurement_theta_max 24.15
_cell_measurement_theta_min 2.17
_cell_volume 4155.5(18)
_computing_structure_refinement 'SHELXL-2014/7 (Sheldrick, 2014)'
_diffrn_ambient_temperature 110(2)
_diffrn_measured_fraction_theta_full 0.989
_diffrn_measured_fraction_theta_max 0.989
_diffrn_measurement_device_type 'Bruker Apex II'
_diffrn_radiation_type MoK\a
_diffrn_radiation_wavelength 0.71073
_diffrn_reflns_av_R_equivalents 0.0297
_diffrn_reflns_av_unetI/netI 0.0393
_diffrn_reflns_Laue_measured_fraction_full 0.989
_diffrn_reflns_Laue_measured_fraction_max 0.989
_diffrn_reflns_limit_h_max 9
_diffrn_reflns_limit_h_min -13
_diffrn_reflns_limit_k_max 15
_diffrn_reflns_limit_k_min -18
_diffrn_reflns_limit_l_max 25
_diffrn_reflns_limit_l_min -25
_diffrn_reflns_number 15404
_diffrn_reflns_point_group_measured_fraction_full 0.989
_diffrn_reflns_point_group_measured_fraction_max 0.989
_diffrn_reflns_theta_full 24.190
_diffrn_reflns_theta_max 24.190
_diffrn_reflns_theta_min 1.573
_exptl_absorpt_coefficient_mu 0.395
_exptl_absorpt_correction_T_max 0.7450
_exptl_absorpt_correction_T_min 0.6884
_exptl_absorpt_correction_type multi-scan
_exptl_absorpt_process_details sadabs
_exptl_crystal_colour orange
_exptl_crystal_density_diffrn 1.832
_exptl_crystal_description block
_exptl_crystal_F_000 2272
_exptl_crystal_size_max 0.3
_exptl_crystal_size_mid 0.2
_exptl_crystal_size_min 0.15
_refine_diff_density_max 0.383
_refine_diff_density_min -0.364
_refine_diff_density_rms 0.054
_refine_ls_extinction_method none
_refine_ls_goodness_of_fit_ref 1.011
_refine_ls_hydrogen_treatment constr
_refine_ls_matrix_type full
_refine_ls_number_parameters 677
_refine_ls_number_reflns 6607
_refine_ls_number_restraints 0
_refine_ls_restrained_S_all 1.011
_refine_ls_R_factor_all 0.0457
_refine_ls_R_factor_gt 0.0329
_refine_ls_shift/su_max 0.001
_refine_ls_shift/su_mean 0.000
_refine_ls_structure_factor_coef Fsqd
_refine_ls_weighting_details 'w=1/[\s^2^(Fo^2^)+(0.0238P)^2^+3.5618P] where P=(Fo^2^+2Fc^2^)/3'
_refine_ls_weighting_scheme calc
_refine_ls_wR_factor_gt 0.0689
_refine_ls_wR_factor_ref 0.0754
_reflns_Friedel_coverage 0.000
_reflns_number_gt 5339
_reflns_number_total 6607
_reflns_threshold_expression 'I > 2\s(I)'
_cod_data_source_file d1cc02832d2.cif
_cod_data_source_block aw012620-final_a
_cod_depositor_comments 'Adding full bibliography for 7128526--7128532.cif.'
_cod_original_cell_volume 4155.4(18)
_cod_original_sg_symbol_H-M 'P 21/n'
_cod_database_code 7128526
_shelx_shelxl_version_number 2014/7
_shelx_space_group_comment
;
The symmetry employed for this shelxl refinement is uniquely defined
by the following loop, which should always be used as a source of
symmetry information in preference to the above space-group names.
They are only intended as comments.
;

loop_
_space_group_symop_operation_xyz
'x, y, z'
'-x+1/2, y+1/2, -z+1/2'
'-x, -y, -z'
'x-1/2, -y-1/2, z-1/2'

loop_
_atom_site_label
_atom_site_type_symbol
_atom_site_fract_x
_atom_site_fract_y
_atom_site_fract_z
_atom_site_U_iso_or_equiv
_atom_site_adp_type
_atom_site_occupancy
_atom_site_site_symmetry_order
_atom_site_calc_flag
_atom_site_refinement_flags_posn
_atom_site_refinement_flags_adp
_atom_site_refinement_flags_occupancy
_atom_site_disorder_assembly
_atom_site_disorder_group
V001 V 0.48252(3) 0.30054(2) 0.26403(2) 0.01386(10) Uani 1 1 d . . . . .
F002 F 0.52483(11) 0.43696(8) 0.42479(6) 0.0197(3) Uani 1 1 d . . . . .
F003 F 0.61857(11) 0.25956(9) 0.41301(6) 0.0206(3) Uani 1 1 d . . . . .
F004 F 0.25326(11) 0.26521(9) 0.49245(6) 0.0229(3) Uani 1 1 d . . . . .
F005 F 0.12613(11) 0.38491(8) 0.39586(6) 0.0237(3) Uani 1 1 d . . . . .
F006 F 0.36469(11) 0.11796(8) 0.31440(6) 0.0212(3) Uani 1 1 d . . . . .
F007 F 0.75913(11) 0.31936(9) 0.33714(6) 0.0245(3) Uani 1 1 d . . . . .
F008 F 0.48051(12) 0.59758(9) 0.45208(6) 0.0269(3) Uani 1 1 d . . . . .
F009 F 0.70407(11) 0.18060(9) 0.50948(6) 0.0254(3) Uani 1 1 d . . . . .
F00A F 0.77022(11) 0.13650(9) 0.31583(6) 0.0271(3) Uani 1 1 d . . . . .
F00B F 0.34239(13) 0.18662(9) 0.58940(6) 0.0286(4) Uani 1 1 d . . . . .
F00C F 0.31636(12) 0.47454(9) 0.26647(6) 0.0283(3) Uani 1 1 d . . . . .
F00D F 0.56769(13) 0.14616(9) 0.59992(6) 0.0300(4) Uani 1 1 d . . . . .
F00E F 0.78749(12) 0.03448(9) 0.41013(6) 0.0302(4) Uani 1 1 d . . . . .
F00F F 0.54092(13) 0.56099(9) 0.28403(6) 0.0300(4) Uani 1 1 d . . . . .
F00G F 0.38495(12) 0.02455(9) 0.41193(6) 0.0310(4) Uani 1 1 d . . . . .
F00H F 0.25916(13) 0.65182(9) 0.45421(7) 0.0323(4) Uani 1 1 d . . . . .
F00I F 0.08423(12) 0.54270(9) 0.42653(7) 0.0314(4) Uani 1 1 d . . . . .
F00J F 0.59731(13) -0.01885(9) 0.46177(6) 0.0317(4) Uani 1 1 d . . . . .
F00K F 0.13401(12) 0.21993(10) 0.20562(7) 0.0346(4) Uani 1 1 d . . . . .
F00L F 0.65148(14) 0.64685(9) 0.37297(7) 0.0377(4) Uani 1 1 d . . . . .
F00M F 0.11249(13) 0.53635(10) 0.29456(7) 0.0363(4) Uani 1 1 d . . . . .
F00N F 0.86175(13) 0.40346(11) 0.42912(7) 0.0385(4) Uani 1 1 d . . . . .
F00O F 0.80972(15) 0.56826(10) 0.44734(6) 0.0425(4) Uani 1 1 d . . . . .
F00P F -0.08186(13) 0.44478(11) 0.27423(7) 0.0451(5) Uani 1 1 d . . . . .
F00Q F -0.06951(13) 0.28528(12) 0.23022(7) 0.0457(5) Uani 1 1 d . . . . .
N00R N 0.53775(16) 0.29027(12) 0.16820(8) 0.0174(4) Uani 1 1 d . . . . .
N00S N 0.59010(16) 0.39036(12) 0.26121(8) 0.0172(4) Uani 1 1 d . . . . .
N00T N 0.25468(16) 0.25410(12) 0.36970(8) 0.0173(4) Uani 1 1 d . . . . .
H00A H 0.2152 0.2783 0.3379 0.026 Uiso 1 1 calc R U . . .
H00B H 0.2094 0.2523 0.4010 0.026 Uiso 1 1 calc R U . . .
H00C H 0.2755 0.2007 0.3601 0.026 Uiso 1 1 calc R U . . .
N00U N 0.55390(16) 0.19013(12) 0.26402(8) 0.0166(4) Uani 1 1 d . . . . .
N00V N 0.33872(16) 0.31468(13) 0.21740(8) 0.0207(5) Uani 1 1 d . . . . .
N00W N 0.43550(15) 0.30736(12) 0.33153(8) 0.0141(4) Uani 1 1 d . . . . .
C00X C 0.43031(19) 0.26306(14) 0.44648(10) 0.0150(5) Uani 1 1 d . . . . .
C00Y C 0.4098(2) 0.20538(15) 0.54517(10) 0.0193(5) Uani 1 1 d . . . . .
C00Z C 0.6425(2) 0.43608(15) 0.30903(10) 0.0173(5) Uani 1 1 d . . . . .
C010 C 0.36636(19) 0.24436(15) 0.49459(10) 0.0168(5) Uani 1 1 d . . . . .
C011 C 0.41409(19) 0.46249(15) 0.42238(10) 0.0160(5) Uani 1 1 d . . . . .
C012 C 0.5450(2) 0.24182(15) 0.45452(10) 0.0168(5) Uani 1 1 d . . . . .
C013 C 0.5668(2) 0.13509(15) 0.31206(10) 0.0169(5) Uani 1 1 d . . . . .
C014 C 0.32874(19) 0.40431(15) 0.40588(9) 0.0148(5) Uani 1 1 d . . . . .
C015 C 0.5926(2) 0.20241(15) 0.50501(10) 0.0186(5) Uani 1 1 d . . . . .
C016 C 0.4720(2) 0.10150(15) 0.33844(10) 0.0179(5) Uani 1 1 d . . . . .
C017 C 0.6727(2) 0.10843(15) 0.33761(11) 0.0197(5) Uani 1 1 d . . . . .
C018 C 0.2336(2) 0.34436(16) 0.23492(10) 0.0201(6) Uani 1 1 d . . . . .
C019 C 0.4807(2) 0.05104(15) 0.38785(11) 0.0210(6) Uani 1 1 d . . . . .
C01A C 0.7262(2) 0.39898(16) 0.34697(10) 0.0195(5) Uani 1 1 d . . . . .
C01B C 0.21878(19) 0.43544(15) 0.40884(10) 0.0171(5) Uani 1 1 d . . . . .
C01C C 0.3932(2) 0.54441(15) 0.43803(10) 0.0194(5) Uani 1 1 d . . . . .
C01D C 0.6203(2) 0.52042(16) 0.31926(11) 0.0217(6) Uani 1 1 d . . . . .
C01E C 0.2814(2) 0.57175(15) 0.43900(10) 0.0222(6) Uani 1 1 d . . . . .
C01F C 0.1934(2) 0.51673(16) 0.42529(10) 0.0215(6) Uani 1 1 d . . . . .
C01G C 0.2229(2) 0.42558(17) 0.25844(10) 0.0223(6) Uani 1 1 d . . . . .
C01H C 0.6831(2) 0.05649(16) 0.38649(11) 0.0221(6) Uani 1 1 d . . . . .
C01I C 0.5238(2) 0.18489(15) 0.55054(10) 0.0210(6) Uani 1 1 d . . . . .
C01J C 0.7813(2) 0.44216(17) 0.39347(11) 0.0247(6) Uani 1 1 d . . . . .
C01K C 0.5869(2) 0.02849(15) 0.41234(10) 0.0229(6) Uani 1 1 d . . . . .
C01L C 0.6190(2) 0.42306(16) 0.20290(10) 0.0255(6) Uani 1 1 d . . . . .
H01A H 0.6905 0.4568 0.2072 0.031 Uiso 1 1 calc R U . . .
H01B H 0.5564 0.4597 0.1858 0.031 Uiso 1 1 calc R U . . .
C01M C 0.6759(2) 0.56478(16) 0.36476(11) 0.0252(6) Uani 1 1 d . . . . .
C01N C 0.7560(2) 0.52516(17) 0.40243(11) 0.0272(6) Uani 1 1 d . . . . .
C01O C 0.1312(2) 0.29902(17) 0.22696(11) 0.0239(6) Uani 1 1 d . . . . .
C01P C 0.1186(2) 0.45855(17) 0.27180(11) 0.0254(6) Uani 1 1 d . . . . .
C01Q C 0.0199(2) 0.41157(19) 0.26185(11) 0.0302(7) Uani 1 1 d . . . . .
C01R C 0.5722(2) 0.20189(17) 0.15915(11) 0.0287(6) Uani 1 1 d . . . . .
H01C H 0.6258 0.1986 0.1270 0.034 Uiso 1 1 calc R U . . .
H01D H 0.5039 0.1671 0.1475 0.034 Uiso 1 1 calc R U . . .
C01S C 0.6293(2) 0.16978(17) 0.21601(10) 0.0249(6) Uani 1 1 d . . . . .
H01E H 0.6408 0.1080 0.2137 0.030 Uiso 1 1 calc R U . . .
H01F H 0.7051 0.1970 0.2238 0.030 Uiso 1 1 calc R U . . .
C01T C 0.0264(2) 0.33179(19) 0.23955(11) 0.0289(7) Uani 1 1 d . . . . .
C01U C 0.6348(2) 0.34904(17) 0.16326(11) 0.0273(6) Uani 1 1 d . . . . .
H01G H 0.6376 0.3682 0.1216 0.033 Uiso 1 1 calc R U . . .
H01H H 0.7080 0.3201 0.1752 0.033 Uiso 1 1 calc R U . . .
C01V C 0.3321(2) 0.2841(2) 0.15533(11) 0.0346(7) Uani 1 1 d . . . . .
H01I H 0.2635 0.3078 0.1330 0.042 Uiso 1 1 calc R U . . .
H01J H 0.3267 0.2217 0.1544 0.042 Uiso 1 1 calc R U . . .
C01W C 0.4385(2) 0.3125(2) 0.12833(11) 0.0327(7) Uani 1 1 d . . . . .
H01K H 0.4444 0.2847 0.0893 0.039 Uiso 1 1 calc R U . . .
H01L H 0.4361 0.3743 0.1220 0.039 Uiso 1 1 calc R U . . .
B01X B 0.3680(2) 0.30903(18) 0.38761(11) 0.0158(6) Uani 1 1 d . . . . .
C01Y C 0.1073(3) 0.0683(2) 0.37427(15) 0.0435(8) Uani 1 1 d . . . . .
H01Y H 0.1440 0.0307 0.3487 0.052 Uiso 1 1 calc R U . . .
C01Z C 0.0379(3) 0.1334(2) 0.35059(13) 0.0468(9) Uani 1 1 d . . . . .
H01Z H 0.0259 0.1401 0.3087 0.056 Uiso 1 1 calc R U . . .
C020 C 0.1219(3) 0.0591(2) 0.43464(15) 0.0445(8) Uani 1 1 d . . . . .
H020 H 0.1685 0.0149 0.4514 0.053 Uiso 1 1 calc R U . . .
C021 C -0.0133(3) 0.1882(2) 0.38849(17) 0.0488(9) Uani 1 1 d . . . . .
H021 H -0.0600 0.2331 0.3727 0.059 Uiso 1 1 calc R U . . .
C022 C 0.0030(3) 0.1782(2) 0.44751(16) 0.0545(10) Uani 1 1 d . . . . .
H022 H -0.0319 0.2162 0.4734 0.065 Uiso 1 1 calc R U . . .
C023 C 0.0692(3) 0.1138(2) 0.47052(15) 0.0544(10) Uani 1 1 d . . . . .
H023 H 0.0788 0.1069 0.5124 0.065 Uiso 1 1 calc R U . . .

loop_
_atom_site_aniso_label
_atom_site_aniso_U_11
_atom_site_aniso_U_22
_atom_site_aniso_U_33
_atom_site_aniso_U_23
_atom_site_aniso_U_13
_atom_site_aniso_U_12
V001 0.0129(2) 0.0157(2) 0.0131(2) -0.00017(17) 0.00171(16) 0.00094(17)
F002 0.0167(7) 0.0219(8) 0.0209(7) -0.0024(6) 0.0034(6) -0.0036(6)
F003 0.0159(7) 0.0276(8) 0.0188(7) 0.0004(6) 0.0047(6) -0.0014(6)
F004 0.0179(7) 0.0300(9) 0.0216(7) 0.0007(6) 0.0065(6) -0.0003(6)
F005 0.0164(7) 0.0240(8) 0.0307(8) -0.0040(6) 0.0014(6) -0.0006(6)
F006 0.0174(7) 0.0223(8) 0.0239(7) -0.0011(6) 0.0021(6) 0.0005(6)
F007 0.0234(8) 0.0244(9) 0.0261(7) 0.0026(6) 0.0034(6) 0.0045(6)
F008 0.0326(8) 0.0201(8) 0.0283(8) -0.0044(6) 0.0044(7) -0.0103(7)
F009 0.0205(8) 0.0272(9) 0.0275(8) -0.0006(6) -0.0051(6) 0.0032(6)
F00A 0.0169(7) 0.0302(9) 0.0340(8) 0.0056(7) 0.0007(6) -0.0022(6)
F00B 0.0371(9) 0.0311(9) 0.0188(7) 0.0039(7) 0.0109(6) -0.0074(7)
F00C 0.0281(8) 0.0283(9) 0.0288(8) 0.0016(7) 0.0053(7) -0.0010(7)
F00D 0.0397(9) 0.0287(9) 0.0203(7) 0.0070(7) -0.0081(7) -0.0040(7)
F00E 0.0283(8) 0.0289(9) 0.0319(8) 0.0022(7) -0.0086(7) 0.0068(7)
F00F 0.0382(9) 0.0189(8) 0.0332(8) 0.0050(7) 0.0043(7) 0.0059(7)
F00G 0.0307(9) 0.0320(9) 0.0317(8) 0.0099(7) 0.0132(7) -0.0020(7)
F00H 0.0438(10) 0.0156(8) 0.0377(9) -0.0044(7) 0.0046(7) 0.0059(7)
F00I 0.0238(8) 0.0311(9) 0.0393(9) -0.0029(7) 0.0029(7) 0.0109(7)
F00J 0.0462(10) 0.0259(9) 0.0230(8) 0.0087(7) 0.0023(7) 0.0046(7)
F00K 0.0288(9) 0.0384(10) 0.0360(9) -0.0073(8) -0.0019(7) -0.0043(7)
F00L 0.0575(11) 0.0197(9) 0.0383(9) -0.0083(7) 0.0206(8) -0.0092(8)
F00M 0.0440(10) 0.0345(10) 0.0315(8) 0.0077(7) 0.0109(7) 0.0194(8)
F00N 0.0284(9) 0.0550(11) 0.0307(9) 0.0031(8) -0.0089(7) -0.0063(8)
F00O 0.0558(11) 0.0472(11) 0.0246(8) -0.0099(8) 0.0043(8) -0.0281(9)
F00P 0.0235(9) 0.0670(13) 0.0467(10) 0.0169(9) 0.0166(7) 0.0225(8)
F00Q 0.0186(8) 0.0720(13) 0.0462(10) 0.0053(9) 0.0006(7) -0.0078(8)
N00R 0.0172(10) 0.0210(12) 0.0141(10) 0.0014(9) 0.0026(8) 0.0023(9)
N00S 0.0197(11) 0.0176(11) 0.0146(10) 0.0013(9) 0.0036(8) -0.0017(9)
N00T 0.0174(10) 0.0173(11) 0.0177(10) -0.0033(9) 0.0040(8) -0.0013(9)
N00U 0.0175(10) 0.0170(11) 0.0157(10) -0.0007(9) 0.0038(8) 0.0005(8)
N00V 0.0161(10) 0.0316(13) 0.0143(10) -0.0024(9) 0.0014(8) 0.0039(9)
N00W 0.0128(10) 0.0114(10) 0.0177(10) -0.0013(8) -0.0012(8) 0.0003(8)
C00X 0.0165(12) 0.0099(12) 0.0187(12) -0.0049(10) 0.0016(10) -0.0016(10)
C00Y 0.0268(14) 0.0177(14) 0.0143(12) -0.0011(10) 0.0069(10) -0.0079(11)
C00Z 0.0166(12) 0.0172(14) 0.0190(12) 0.0012(10) 0.0081(10) -0.0057(10)
C010 0.0162(12) 0.0149(13) 0.0196(12) -0.0045(10) 0.0030(10) -0.0032(10)
C011 0.0172(13) 0.0190(14) 0.0122(11) 0.0019(10) 0.0032(10) 0.0004(10)
C012 0.0193(13) 0.0156(13) 0.0159(12) -0.0040(10) 0.0046(10) -0.0053(10)
C013 0.0230(13) 0.0126(13) 0.0153(12) -0.0032(10) 0.0022(10) -0.0006(10)
C014 0.0183(13) 0.0164(13) 0.0098(11) 0.0018(10) 0.0016(9) 0.0000(10)
C015 0.0175(13) 0.0151(13) 0.0227(13) -0.0043(11) -0.0027(10) 0.0001(10)
C016 0.0191(13) 0.0147(13) 0.0199(13) -0.0048(10) 0.0001(10) 0.0006(10)
C017 0.0192(13) 0.0151(13) 0.0251(13) -0.0026(11) 0.0027(11) -0.0015(10)
C018 0.0171(13) 0.0300(16) 0.0131(12) 0.0050(11) 0.0012(10) 0.0050(11)
C019 0.0257(14) 0.0169(14) 0.0212(13) -0.0004(11) 0.0074(11) -0.0028(11)
C01A 0.0186(13) 0.0193(14) 0.0215(13) 0.0009(11) 0.0079(11) -0.0022(11)
C01B 0.0177(13) 0.0191(14) 0.0146(12) 0.0008(10) 0.0019(10) -0.0029(10)
C01C 0.0265(14) 0.0174(14) 0.0144(12) 0.0008(10) 0.0020(10) -0.0073(11)
C01D 0.0251(14) 0.0189(14) 0.0217(13) 0.0046(11) 0.0071(11) -0.0023(11)
C01E 0.0353(16) 0.0139(14) 0.0179(12) 0.0009(11) 0.0042(11) 0.0044(12)
C01F 0.0212(14) 0.0245(15) 0.0188(13) 0.0018(11) 0.0019(11) 0.0072(11)
C01G 0.0202(14) 0.0290(16) 0.0180(13) 0.0084(11) 0.0035(10) 0.0034(12)
C01H 0.0243(14) 0.0180(14) 0.0233(13) -0.0024(11) -0.0044(11) 0.0055(11)
C01I 0.0339(15) 0.0134(13) 0.0148(12) 0.0017(10) -0.0045(11) -0.0046(11)
C01J 0.0184(13) 0.0354(17) 0.0204(13) 0.0048(12) 0.0030(11) -0.0067(12)
C01K 0.0369(16) 0.0138(14) 0.0182(13) 0.0012(11) 0.0026(11) 0.0032(11)
C01L 0.0354(16) 0.0234(15) 0.0185(13) 0.0044(11) 0.0061(11) -0.0040(12)
C01M 0.0370(16) 0.0153(15) 0.0254(14) -0.0030(12) 0.0168(12) -0.0088(12)
C01N 0.0335(15) 0.0318(17) 0.0173(13) -0.0062(12) 0.0079(12) -0.0187(13)
C01O 0.0219(14) 0.0310(16) 0.0187(12) 0.0023(12) 0.0002(11) 0.0024(12)
C01P 0.0305(15) 0.0274(16) 0.0192(13) 0.0078(12) 0.0070(11) 0.0147(12)
C01Q 0.0175(14) 0.048(2) 0.0258(14) 0.0145(14) 0.0074(11) 0.0147(13)
C01R 0.0351(16) 0.0294(16) 0.0222(13) -0.0029(12) 0.0068(12) 0.0071(13)
C01S 0.0308(15) 0.0227(15) 0.0228(13) 0.0011(11) 0.0128(11) 0.0097(12)
C01T 0.0157(14) 0.0477(19) 0.0230(14) 0.0109(13) 0.0004(11) -0.0036(13)
C01U 0.0295(15) 0.0336(17) 0.0196(13) 0.0033(12) 0.0078(11) -0.0039(12)
C01V 0.0207(14) 0.064(2) 0.0189(13) -0.0142(14) -0.0028(11) 0.0061(14)
C01W 0.0268(15) 0.057(2) 0.0138(13) -0.0010(13) 0.0007(11) 0.0097(14)
B01X 0.0142(13) 0.0173(15) 0.0161(13) -0.0019(12) 0.0026(11) -0.0032(11)
C01Y 0.0358(18) 0.0378(19) 0.059(2) -0.0218(17) 0.0165(16) -0.0223(15)
C01Z 0.046(2) 0.062(2) 0.0304(16) 0.0051(17) -0.0108(15) -0.0415(19)
C020 0.0319(17) 0.043(2) 0.057(2) 0.0057(17) -0.0032(16) -0.0044(15)
C021 0.0237(16) 0.042(2) 0.078(3) -0.0009(19) -0.0117(17) -0.0058(14)
C022 0.039(2) 0.066(3) 0.060(2) -0.022(2) 0.0117(18) -0.0083(18)
C023 0.053(2) 0.076(3) 0.0332(18) -0.0042(18) 0.0008(16) -0.016(2)

loop_
_atom_type_symbol
_atom_type_description
_atom_type_scat_dispersion_real
_atom_type_scat_dispersion_imag
_atom_type_scat_source
C C 0.0033 0.0016 'International Tables Vol C Tables 4.2.6.8 and 6.1.1.4'
B B 0.0013 0.0007 'International Tables Vol C Tables 4.2.6.8 and 6.1.1.4'
N N 0.0061 0.0033 'International Tables Vol C Tables 4.2.6.8 and 6.1.1.4'
F F 0.0171 0.0103 'International Tables Vol C Tables 4.2.6.8 and 6.1.1.4'
V V 0.3005 0.5294 'International Tables Vol C Tables 4.2.6.8 and 6.1.1.4'
H H 0.0000 0.0000 'International Tables Vol C Tables 4.2.6.8 and 6.1.1.4'

loop_
_geom_angle_atom_site_label_1
_geom_angle_atom_site_label_2
_geom_angle_atom_site_label_3
_geom_angle
_geom_angle_site_symmetry_1
_geom_angle_site_symmetry_3
_geom_angle_publ_flag
N00W V001 N00S 104.08(9) . . ?
N00W V001 N00V 99.32(9) . . ?
N00S V001 N00V 116.52(9) . . ?
N00W V001 N00U 103.22(9) . . ?
N00S V001 N00U 112.96(8) . . ?
N00V V001 N00U 117.54(8) . . ?
N00W V001 N00R 176.91(8) . . ?
N00S V001 N00R 78.07(7) . . ?
N00V V001 N00R 77.68(8) . . ?
N00U V001 N00R 77.75(7) . . ?
C01W N00R C01R 110.8(2) . . ?
C01W N00R C01U 112.5(2) . . ?
C01R N00R C01U 111.7(2) . . ?
C01W N00R V001 107.41(14) . . ?
C01R N00R V001 107.07(14) . . ?
C01U N00R V001 106.99(14) . . ?
C00Z N00S C01L 112.91(19) . . ?
C00Z N00S V001 127.91(15) . . ?
C01L N00S V001 119.01(15) . . ?
B01X N00T H00A 109.5 . . ?
B01X N00T H00B 109.5 . . ?
H00A N00T H00B 109.5 . . ?
B01X N00T H00C 109.5 . . ?
H00A N00T H00C 109.5 . . ?
H00B N00T H00C 109.5 . . ?
C013 N00U C01S 113.31(19) . . ?
C013 N00U V001 126.13(15) . . ?
C01S N00U V001 118.37(15) . . ?
C018 N00V C01V 112.85(19) . . ?
C018 N00V V001 129.28(15) . . ?
C01V N00V V001 117.66(15) . . ?
B01X N00W V001 168.24(16) . . ?
C012 C00X C010 114.4(2) . . ?
C012 C00X B01X 125.9(2) . . ?
C010 C00X B01X 119.6(2) . . ?
F00B C00Y C010 121.1(2) . . ?
F00B C00Y C01I 119.8(2) . . ?
C010 C00Y C01I 119.1(2) . . ?
C01D C00Z C01A 116.1(2) . . ?
C01D C00Z N00S 123.3(2) . . ?
C01A C00Z N00S 120.5(2) . . ?
F004 C010 C00Y 116.4(2) . . ?
F004 C010 C00X 119.5(2) . . ?
C00Y C010 C00X 124.0(2) . . ?
F002 C011 C01C 117.3(2) . . ?
F002 C011 C014 118.6(2) . . ?
C01C C011 C014 124.1(2) . . ?
F003 C012 C00X 121.3(2) . . ?
F003 C012 C015 115.4(2) . . ?
C00X C012 C015 123.4(2) . . ?
N00U C013 C017 123.9(2) . . ?
N00U C013 C016 121.6(2) . . ?
C017 C013 C016 114.5(2) . . ?
C01B C014 C011 113.7(2) . . ?
C01B C014 B01X 128.2(2) . . ?
C011 C014 B01X 118.1(2) . . ?
F009 C015 C01I 120.3(2) . . ?
F009 C015 C012 120.7(2) . . ?
C01I C015 C012 119.0(2) . . ?
F006 C016 C019 116.9(2) . . ?
F006 C016 C013 119.6(2) . . ?
C019 C016 C013 123.5(2) . . ?
F00A C017 C01H 117.4(2) . . ?
F00A C017 C013 119.9(2) . . ?
C01H C017 C013 122.7(2) . . ?
C01O C018 N00V 123.5(2) . . ?
C01O C018 C01G 115.0(2) . . ?
N00V C018 C01G 121.3(2) . . ?
F00G C019 C016 119.6(2) . . ?
F00G C019 C01K 120.8(2) . . ?
C016 C019 C01K 119.7(2) . . ?
F007 C01A C01J 118.0(2) . . ?
F007 C01A C00Z 119.7(2) . . ?
C01J C01A C00Z 122.3(2) . . ?
F005 C01B C01F 115.2(2) . . ?
F005 C01B C014 120.5(2) . . ?
C01F C01B C014 124.3(2) . . ?
F008 C01C C011 120.6(2) . . ?
F008 C01C C01E 120.3(2) . . ?
C011 C01C C01E 119.1(2) . . ?
F00F C01D C01M 118.0(2) . . ?
F00F C01D C00Z 119.6(2) . . ?
C01M C01D C00Z 122.4(2) . . ?
F00H C01E C01F 120.3(2) . . ?
F00H C01E C01C 120.0(2) . . ?
C01F C01E C01C 119.7(2) . . ?
F00I C01F C01E 120.0(2) . . ?
F00I C01F C01B 120.9(2) . . ?
C01E C01F C01B 119.0(2) . . ?
F00C C01G C01P 118.4(2) . . ?
F00C C01G C018 119.3(2) . . ?
C01P C01G C018 122.3(2) . . ?
F00E C01H C017 120.1(2) . . ?
F00E C01H C01K 119.6(2) . . ?
C017 C01H C01K 120.3(2) . . ?
F00D C01I C00Y 119.7(2) . . ?
F00D C01I C015 120.2(2) . . ?
C00Y C01I C015 120.1(2) . . ?
F00N C01J C01N 120.1(2) . . ?
F00N C01J C01A 120.1(2) . . ?
C01N C01J C01A 119.8(2) . . ?
F00J C01K C019 120.6(2) . . ?
F00J C01K C01H 120.2(2) . . ?
C019 C01K C01H 119.2(2) . . ?
N00S C01L C01U 107.7(2) . . ?
N00S C01L H01A 110.2 . . ?
C01U C01L H01A 110.2 . . ?
N00S C01L H01B 110.2 . . ?
C01U C01L H01B 110.2 . . ?
H01A C01L H01B 108.5 . . ?
F00L C01M C01D 120.3(2) . . ?
F00L C01M C01N 119.9(2) . . ?
C01D C01M C01N 119.8(2) . . ?
F00O C01N C01J 120.5(2) . . ?
F00O C01N C01M 119.9(3) . . ?
C01J C01N C01M 119.6(2) . . ?
F00K C01O C01T 118.0(2) . . ?
F00K C01O C018 119.0(2) . . ?
C01T C01O C018 123.0(3) . . ?
F00M C01P C01G 120.3(2) . . ?
F00M C01P C01Q 119.6(2) . . ?
C01G C01P C01Q 120.1(3) . . ?
F00P C01Q C01T 120.7(3) . . ?
F00P C01Q C01P 119.7(3) . . ?
C01T C01Q C01P 119.6(2) . . ?
N00R C01R C01S 108.3(2) . . ?
N00R C01R H01C 110.0 . . ?
C01S C01R H01C 110.0 . . ?
N00R C01R H01D 110.0 . . ?
C01S C01R H01D 110.0 . . ?
H01C C01R H01D 108.4 . . ?
N00U C01S C01R 107.6(2) . . ?
N00U C01S H01E 110.2 . . ?
C01R C01S H01E 110.2 . . ?
N00U C01S H01F 110.2 . . ?
C01R C01S H01F 110.2 . . ?
H01E C01S H01F 108.5 . . ?
F00Q C01T C01Q 119.9(2) . . ?
F00Q C01T C01O 120.2(3) . . ?
C01Q C01T C01O 119.9(3) . . ?
N00R C01U C01L 108.8(2) . . ?
N00R C01U H01G 109.9 . . ?
C01L C01U H01G 109.9 . . ?
N00R C01U H01H 109.9 . . ?
C01L C01U H01H 109.9 . . ?
H01G C01U H01H 108.3 . . ?
N00V C01V C01W 107.3(2) . . ?
N00V C01V H01I 110.3 . . ?
C01W C01V H01I 110.3 . . ?
N00V C01V H01J 110.3 . . ?
C01W C01V H01J 110.3 . . ?
H01I C01V H01J 108.5 . . ?
N00R C01W C01V 109.0(2) . . ?
N00R C01W H01K 109.9 . . ?
C01V C01W H01K 109.9 . . ?
N00R C01W H01L 109.9 . . ?
C01V C01W H01L 109.9 . . ?
H01K C01W H01L 108.3 . . ?
N00W B01X N00T 104.08(18) . . ?
N00W B01X C014 113.0(2) . . ?
N00T B01X C014 108.72(18) . . ?
N00W B01X C00X 115.8(2) . . ?
N00T B01X C00X 105.91(19) . . ?
C014 B01X C00X 108.78(18) . . ?
C020 C01Y C01Z 119.2(3) . . ?
C020 C01Y H01Y 120.4 . . ?
C01Z C01Y H01Y 120.4 . . ?
C021 C01Z C01Y 119.5(3) . . ?
C021 C01Z H01Z 120.3 . . ?
C01Y C01Z H01Z 120.3 . . ?
C023 C020 C01Y 119.6(3) . . ?
C023 C020 H020 120.2 . . ?
C01Y C020 H020 120.2 . . ?
C022 C021 C01Z 120.1(3) . . ?
C022 C021 H021 120.0 . . ?
C01Z C021 H021 120.0 . . ?
C021 C022 C023 120.4(3) . . ?
C021 C022 H022 119.8 . . ?
C023 C022 H022 119.8 . . ?
C022 C023 C020 121.2(3) . . ?
C022 C023 H023 119.4 . . ?
C020 C023 H023 119.4 . . ?

loop_
_geom_bond_atom_site_label_1
_geom_bond_atom_site_label_2
_geom_bond_distance
_geom_bond_site_symmetry_2
_geom_bond_publ_flag
V001 N00W 1.6557(19) . ?
V001 N00S 1.901(2) . ?
V001 N00V 1.931(2) . ?
V001 N00U 1.937(2) . ?
V001 N00R 2.3014(19) . ?
F002 C011 1.352(3) . ?
F003 C012 1.342(3) . ?
F004 C010 1.358(3) . ?
F005 C01B 1.361(3) . ?
F006 C016 1.355(3) . ?
F007 C01A 1.341(3) . ?
F008 C01C 1.343(3) . ?
F009 C015 1.344(3) . ?
F00A C017 1.346(3) . ?
F00B C00Y 1.345(3) . ?
F00C C01G 1.341(3) . ?
F00D C01I 1.341(3) . ?
F00E C01H 1.342(3) . ?
F00F C01D 1.342(3) . ?
F00G C019 1.343(3) . ?
F00H C01E 1.343(3) . ?
F00I C01F 1.341(3) . ?
F00J C01K 1.341(3) . ?
F00K C01O 1.343(3) . ?
F00L C01M 1.346(3) . ?
F00M C01P 1.338(3) . ?
F00N C01J 1.341(3) . ?
F00O C01N 1.340(3) . ?
F00P C01Q 1.345(3) . ?
F00Q C01T 1.344(3) . ?
N00R C01W 1.459(3) . ?
N00R C01R 1.474(3) . ?
N00R C01U 1.476(3) . ?
N00S C00Z 1.403(3) . ?
N00S C01L 1.473(3) . ?
N00T B01X 1.611(3) . ?
N00T H00A 0.9100 . ?
N00T H00B 0.9100 . ?
N00T H00C 0.9100 . ?
N00U C013 1.390(3) . ?
N00U C01S 1.476(3) . ?
N00V C018 1.396(3) . ?
N00V C01V 1.477(3) . ?
N00W B01X 1.535(3) . ?
C00X C012 1.380(3) . ?
C00X C010 1.390(3) . ?
C00X B01X 1.639(3) . ?
C00Y C010 1.363(3) . ?
C00Y C01I 1.367(4) . ?
C00Z C01D 1.383(3) . ?
C00Z C01A 1.384(3) . ?
C011 C01C 1.370(3) . ?
C011 C014 1.389(3) . ?
C012 C015 1.381(3) . ?
C013 C017 1.393(3) . ?
C013 C016 1.397(3) . ?
C014 C01B 1.381(3) . ?
C014 B01X 1.638(4) . ?
C015 C01I 1.374(3) . ?
C016 C019 1.369(3) . ?
C017 C01H 1.373(3) . ?
C018 C01O 1.395(4) . ?
C018 C01G 1.400(4) . ?
C019 C01K 1.369(4) . ?
C01A C01J 1.373(3) . ?
C01B C01F 1.377(3) . ?
C01C C01E 1.377(3) . ?
C01D C01M 1.369(3) . ?
C01E C01F 1.365(4) . ?
C01G C01P 1.377(3) . ?
C01H C01K 1.373(4) . ?
C01J C01N 1.365(4) . ?
C01L C01U 1.493(4) . ?
C01L H01A 0.9900 . ?
C01L H01B 0.9900 . ?
C01M C01N 1.371(4) . ?
C01O C01T 1.377(4) . ?
C01P C01Q 1.377(4) . ?
C01Q C01T 1.364(4) . ?
C01R C01S 1.492(3) . ?
C01R H01C 0.9900 . ?
C01R H01D 0.9900 . ?
C01S H01E 0.9900 . ?
C01S H01F 0.9900 . ?
C01U H01G 0.9900 . ?
C01U H01H 0.9900 . ?
C01V C01W 1.489(4) . ?
C01V H01I 0.9900 . ?
C01V H01J 0.9900 . ?
C01W H01K 0.9900 . ?
C01W H01L 0.9900 . ?
C01Y C020 1.367(4) . ?
C01Y C01Z 1.395(5) . ?
C01Y H01Y 0.9500 . ?
C01Z C021 1.382(5) . ?
C01Z H01Z 0.9500 . ?
C020 C023 1.360(5) . ?
C020 H020 0.9500 . ?
C021 C022 1.340(5) . ?
C021 H021 0.9500 . ?
C022 C023 1.360(5) . ?
C022 H022 0.9500 . ?
C023 H023 0.9500 . ?
